data_7220775
loop_
_publ_author_name
'Arcos-Ramos, Rafael'
'Rodriguez-Molina, Braulio'
'Ramirez-Montes, Pedro'
'Gonzalez-Rodriguez, Edgar'
'Ochoa, Maria'
'Santillan, Rosa'
'Farf\'an, Norberto'
'Garcia-Garibay, Miguel A'

_publ_section_title
;
 Crystalline arrays of molecular rotors with TIPS-trityl and
 phenolic-trityl stators using phenylene, 1,2-difluorophenylene and
 pyridine rotators
;
_journal_name_full 'RSC Adv.'
_journal_paper_doi 10.1039/C5RA07422C
_journal_year 2015
_chemical_formula_moiety 'C48 H34 O, 2(C2 H6 O S)'
_chemical_formula_sum 'C52 H46 O3 S2'
_chemical_formula_weight 783.01
_chemical_name_common
;
1,4-bis-(([3-hydroxy-diphenyl]-phenylmethyl)-ethynyl)-phenylene dimethylsulfoxide solvate
;
_chemical_name_systematic
; 
1,4-bis-(([3-hydroxy-diphenyl]-phenylmethyl)-ethynyl)-phenylene dimethylsulfoxide solvate
;
_space_group_IT_number 2
_symmetry_cell_setting triclinic
_symmetry_space_group_name_Hall '-P 1'
_symmetry_space_group_name_H-M 'P -1'
_atom_sites_solution_hydrogens geom
_atom_sites_solution_primary direct
_atom_sites_solution_secondary difmap
_audit_creation_method SHELXL-97
_audit_update_record
;
2013-06-10 deposited with the CCDC.
2015-06-15 downloaded from the CCDC.
;
_cell_angle_alpha 86.0670(10)
_cell_angle_beta 74.4410(10)
_cell_angle_gamma 65.9120(09)
_cell_formula_units_Z 1
_cell_length_a 8.7172(7)
_cell_length_b 9.9498(8)
_cell_length_c 13.1689(11)
_cell_measurement_reflns_used 7472
_cell_measurement_temperature 100(2)
_cell_measurement_theta_max 30.35
_cell_measurement_theta_min 3.84
_cell_volume 1003.44(14)
_computing_cell_refinement 'Bruker SAINT'
_computing_data_collection 'Bruker APEX2'
_computing_data_reduction 'Bruker SAINT'
_computing_molecular_graphics 'Bruker SHELXTL'
_computing_publication_material 'Bruker SHELXTL'
_computing_structure_refinement 'SHELXL-97 (Sheldrick, 2008)'
_computing_structure_solution 'SHELXS-97 (Sheldrick, 2008)'
_diffrn_ambient_temperature 100(2)
_diffrn_measured_fraction_theta_full 0.983
_diffrn_measured_fraction_theta_max 0.908
_diffrn_measurement_device_type 'Bruker APEX-II CCD'
_diffrn_measurement_method '\f and \w scans'
_diffrn_radiation_monochromator graphite
_diffrn_radiation_source 'fine-focus sealed tube'
_diffrn_radiation_type MoK\a
_diffrn_radiation_wavelength 0.71073
_diffrn_reflns_av_R_equivalents 0.0156
_diffrn_reflns_av_sigmaI/netI 0.0193
_diffrn_reflns_limit_h_max 12
_diffrn_reflns_limit_h_min -12
_diffrn_reflns_limit_k_max 13
_diffrn_reflns_limit_k_min -14
_diffrn_reflns_limit_l_max 18
_diffrn_reflns_limit_l_min -18
_diffrn_reflns_number 14025
_diffrn_reflns_theta_full 27.50
_diffrn_reflns_theta_max 30.70
_diffrn_reflns_theta_min 3.84
_exptl_absorpt_coefficient_mu 0.178
_exptl_absorpt_correction_T_max 0.9824
_exptl_absorpt_correction_T_min 0.9431
_exptl_absorpt_correction_type multi-scan
_exptl_absorpt_process_details 'Sadabs (Bruker)'
_exptl_crystal_colour colorless
_exptl_crystal_density_diffrn 1.296
_exptl_crystal_density_method 'not measured'
_exptl_crystal_description platelet
_exptl_crystal_F_000 414
_exptl_crystal_size_max 0.40
_exptl_crystal_size_mid 0.20
_exptl_crystal_size_min 0.10
_refine_diff_density_max 0.437
_refine_diff_density_min -0.706
_refine_diff_density_rms 0.058
_refine_ls_extinction_method none
_refine_ls_goodness_of_fit_ref 1.037
_refine_ls_hydrogen_treatment constr
_refine_ls_matrix_type full
_refine_ls_number_parameters 295
_refine_ls_number_reflns 5671
_refine_ls_number_restraints 17
_refine_ls_restrained_S_all 1.038
_refine_ls_R_factor_all 0.0552
_refine_ls_R_factor_gt 0.0507
_refine_ls_shift/su_max 0.002
_refine_ls_shift/su_mean 0.009
_refine_ls_structure_factor_coef Fsqd
_refine_ls_weighting_details 'calc w=1/[\s^2^(Fo^2^)+(0.0570P)^2^+0.8779P] where P=(Fo^2^+2Fc^2^)/3'
_refine_ls_weighting_scheme calc
_refine_ls_wR_factor_gt 0.1328
_refine_ls_wR_factor_ref 0.1359
_reflns_number_gt 5112
_reflns_number_total 5671
_reflns_threshold_expression >2sigma(I)
_cod_data_source_file c5ra07422c2.cif
_cod_data_source_block gg2010s
_cod_depositor_comments
;
The following automatic conversions were performed:

'_symmetry_cell_setting' value 'Triclinic' changed to 'triclinic'
according to
/usr/data/users/saulius/crontab/automatic-downloads/rss-feeds/RSC/lib/dictionaries/cif_core.dic
dictionary named 'cif_core.dic' version 2.4.2 from 2011-04-26.

Automatic conversion script
Id: cif_fix_values 3271 2015-04-21 07:52:19Z andrius 
;
_cod_original_sg_symbol_H-M P-1
_cod_database_code 7220775

loop_
_symmetry_equiv_pos_as_xyz
'x, y, z'
'-x, -y, -z'

loop_
_atom_site_label
_atom_site_type_symbol
_atom_site_fract_x
_atom_site_fract_y
_atom_site_fract_z
_atom_site_U_iso_or_equiv
_atom_site_adp_type
_atom_site_occupancy
_atom_site_symmetry_multiplicity
_atom_site_calc_flag
_atom_site_refinement_flags
_atom_site_disorder_assembly
_atom_site_disorder_group
S1 S 0.71532(8) 0.59274(5) 0.37027(4) 0.03562(15) Uani 0.9420(14) 1 d PD A 1
O26 O 0.6943(2) 0.45341(17) 0.35602(12) 0.0379(3) Uani 0.9420(14) 1 d PD A 1
C28 C 0.6697(5) 0.6233(4) 0.5086(2) 0.0599(8) Uani 0.9420(14) 1 d PD A 1
H28A H 0.7776 0.5750 0.5307 0.072 Uiso 0.9420(14) 1 calc PR A 1
H28B H 0.5859 0.5824 0.5456 0.072 Uiso 0.9420(14) 1 calc PR A 1
H28C H 0.6203 0.7294 0.5257 0.072 Uiso 0.9420(14) 1 calc PR A 1
C27 C 0.9418(3) 0.5481(2) 0.33665(18) 0.0393(5) Uani 0.9420(14) 1 d PD A 1
H27A H 0.9986 0.4634 0.3760 0.047 Uiso 0.9420(14) 1 calc PR A 1
H27B H 0.9614 0.6327 0.3546 0.047 Uiso 0.9420(14) 1 calc PR A 1
H27C H 0.9909 0.5234 0.2608 0.047 Uiso 0.9420(14) 1 calc PR A 1
S1A S 0.6306(13) 0.5899(9) 0.4084(7) 0.03562(15) Uani 0.0580(14) 1 d PD A 2
O26A O 0.618(3) 0.448(2) 0.4016(19) 0.0379(3) Uani 0.0580(14) 1 d PD A 2
C27A C 0.845(3) 0.570(4) 0.335(2) 0.0393(5) Uani 0.0580(14) 1 d PD A 2
H27D H 0.9148 0.5630 0.3838 0.047 Uiso 0.0580(14) 1 calc PR A 2
H27E H 0.8366 0.6556 0.2917 0.047 Uiso 0.0580(14) 1 calc PR A 2
H27F H 0.9005 0.4803 0.2890 0.047 Uiso 0.0580(14) 1 calc PR A 2
C28A C 0.647(7) 0.616(6) 0.5359(16) 0.0599(8) Uani 0.0580(14) 1 d PD A 2
H28D H 0.7639 0.6084 0.5314 0.072 Uiso 0.0580(14) 1 calc PR A 2
H28E H 0.6243 0.5400 0.5813 0.072 Uiso 0.0580(14) 1 calc PR A 2
H28F H 0.5606 0.7135 0.5657 0.072 Uiso 0.0580(14) 1 calc PR A 2
O1 O -0.1922(5) 1.2840(4) 0.5095(3) 0.0295(8) Uani 0.29 1 d PD B 1
H1O H -0.2244 1.3116 0.4541 0.044 Uiso 0.29 1 calc PR B 1
C1 C 0.18144(17) 1.43640(15) -0.02536(11) 0.0179(3) Uani 1 1 d . . .
H1 H 0.3051 1.3930 -0.0428 0.022 Uiso 1 1 calc R . .
C2 C 0.08615(18) 1.38035(14) 0.05596(10) 0.0164(2) Uani 1 1 d . . .
C3 C -0.09650(18) 1.44538(15) 0.08049(11) 0.0184(3) Uani 1 1 d . . .
H3 H -0.1623 1.4081 0.1353 0.022 Uiso 1 1 calc R . .
C4 C 0.17482(18) 1.25875(15) 0.11409(11) 0.0188(3) Uani 1 1 d . . .
C5 C 0.24720(18) 1.15906(15) 0.16385(11) 0.0176(2) Uani 1 1 d . . .
C6 C 0.33899(17) 1.03712(14) 0.22560(10) 0.0150(2) Uani 1 1 d . . .
C7 C 0.52418(17) 1.03246(15) 0.20781(10) 0.0163(2) Uani 1 1 d . . .
C8 C 0.67479(19) 0.90833(17) 0.16767(12) 0.0222(3) Uani 1 1 d . . .
H8 H 0.6670 0.8209 0.1498 0.027 Uiso 1 1 calc R . .
C9 C 0.8384(2) 0.9114(2) 0.15334(13) 0.0289(3) Uani 1 1 d . . .
H9 H 0.9410 0.8264 0.1248 0.035 Uiso 1 1 calc R . .
C10 C 0.8515(2) 1.0374(2) 0.18053(13) 0.0287(3) Uani 1 1 d . D .
H10 H 0.9628 1.0389 0.1708 0.034 Uiso 1 1 calc R . .
C11 C 0.7015(2) 1.16161(19) 0.22215(12) 0.0257(3) Uani 1 1 d D . .
H11 H 0.7098 1.2479 0.2421 0.031 Uiso 0.92 1 calc PR C 1
O1B O 0.756(2) 1.2532(19) 0.2415(14) 0.039(4) Uani 0.08 1 d PD D 2
H1B H 0.6708 1.3320 0.2671 0.058 Uiso 0.08 1 calc PR D 2
C12 C 0.53899(19) 1.15944(16) 0.23461(11) 0.0205(3) Uani 1 1 d . D .
H12 H 0.4367 1.2454 0.2617 0.025 Uiso 1 1 calc R . .
C13 C 0.34315(16) 0.89101(14) 0.18813(10) 0.0154(2) Uani 1 1 d . . .
C14 C 0.33065(19) 0.87301(16) 0.08703(11) 0.0214(3) Uani 1 1 d . . .
H14 H 0.3208 0.9509 0.0398 0.026 Uiso 1 1 calc R . .
C15 C 0.3325(2) 0.74183(17) 0.05444(12) 0.0250(3) Uani 1 1 d . . .
H15 H 0.3222 0.7318 -0.0144 0.030 Uiso 1 1 calc R . .
C16 C 0.34925(19) 0.62591(17) 0.12135(12) 0.0234(3) Uani 1 1 d . F .
H16 H 0.3491 0.5371 0.0991 0.028 Uiso 1 1 calc R . .
C17 C 0.3662(2) 0.64108(16) 0.22110(12) 0.0243(3) Uani 1 1 d D . .
H17 H 0.3810 0.5614 0.2669 0.029 Uiso 0.87 1 calc PR E 1
O1A O 0.4139(14) 0.5211(9) 0.2754(7) 0.0298(19) Uani 0.13 1 d PD F 2
H1A H 0.4202 0.5431 0.3342 0.045 Uiso 0.13 1 calc PR F 2
C18 C 0.3615(2) 0.77323(16) 0.25438(11) 0.0212(3) Uani 1 1 d . F .
H18 H 0.3710 0.7830 0.3234 0.025 Uiso 1 1 calc R . .
C19 C 0.24252(17) 1.07053(14) 0.34425(10) 0.0154(2) Uani 1 1 d . . .
C20 C 0.33176(18) 1.00826(15) 0.42125(11) 0.0185(3) Uani 1 1 d . . .
H20 H 0.4534 0.9492 0.4005 0.022 Uiso 1 1 calc R . .
C21 C 0.2438(2) 1.03212(17) 0.52786(11) 0.0219(3) Uani 1 1 d . . .
H21 H 0.3052 0.9874 0.5793 0.026 Uiso 1 1 calc R . .
C22 C 0.0664(2) 1.12116(16) 0.55962(11) 0.0223(3) Uani 1 1 d . B .
H22 H 0.0065 1.1377 0.6325 0.027 Uiso 1 1 calc R . .
C23 C -0.02217(19) 1.18553(16) 0.48381(12) 0.0218(3) Uani 1 1 d D . .
H23 H -0.1428 1.2478 0.5050 0.026 Uiso 0.71 1 calc PR B 2
C24 C 0.06476(18) 1.15940(15) 0.37658(11) 0.0184(3) Uani 1 1 d . B .
H24 H 0.0023 1.2025 0.3253 0.022 Uiso 1 1 calc R . .

loop_
_atom_site_aniso_label
_atom_site_aniso_U_11
_atom_site_aniso_U_22
_atom_site_aniso_U_33
_atom_site_aniso_U_23
_atom_site_aniso_U_13
_atom_site_aniso_U_12
S1 0.0377(3) 0.0269(2) 0.0389(3) 0.00529(18) -0.0159(2) -0.00676(19)
O26 0.0399(8) 0.0433(8) 0.0372(8) -0.0009(6) -0.0156(6) -0.0197(7)
C28 0.0766(19) 0.0656(16) 0.0405(13) -0.0234(14) 0.0109(14) -0.0443(15)
C27 0.0432(11) 0.0323(9) 0.0433(11) -0.0120(8) -0.0027(9) -0.0195(9)
S1A 0.0377(3) 0.0269(2) 0.0389(3) 0.00529(18) -0.0159(2) -0.00676(19)
O26A 0.0399(8) 0.0433(8) 0.0372(8) -0.0009(6) -0.0156(6) -0.0197(7)
C27A 0.0432(11) 0.0323(9) 0.0433(11) -0.0120(8) -0.0027(9) -0.0195(9)
C28A 0.0766(19) 0.0656(16) 0.0405(13) -0.0234(14) 0.0109(14) -0.0443(15)
O1 0.0264(19) 0.0240(18) 0.0231(18) 0.0017(14) 0.0017(15) -0.0006(15)
C1 0.0157(6) 0.0170(6) 0.0200(6) 0.0018(5) -0.0067(5) -0.0045(5)
C2 0.0192(6) 0.0132(5) 0.0166(6) 0.0015(4) -0.0076(5) -0.0048(5)
C3 0.0189(6) 0.0174(6) 0.0189(6) 0.0040(5) -0.0057(5) -0.0073(5)
C4 0.0196(6) 0.0172(6) 0.0188(6) 0.0013(5) -0.0062(5) -0.0059(5)
C5 0.0171(6) 0.0177(6) 0.0173(6) 0.0018(5) -0.0054(5) -0.0060(5)
C6 0.0147(5) 0.0136(5) 0.0159(5) 0.0028(4) -0.0059(4) -0.0041(4)
C7 0.0166(6) 0.0184(6) 0.0148(5) 0.0040(4) -0.0061(5) -0.0071(5)
C8 0.0172(6) 0.0229(6) 0.0242(7) 0.0001(5) -0.0064(5) -0.0053(5)
C9 0.0162(6) 0.0358(8) 0.0305(8) 0.0006(6) -0.0052(6) -0.0070(6)
C10 0.0224(7) 0.0451(9) 0.0252(7) 0.0080(7) -0.0085(6) -0.0196(7)
C11 0.0307(8) 0.0333(8) 0.0223(7) 0.0076(6) -0.0093(6) -0.0218(7)
O1B 0.044(9) 0.039(9) 0.048(10) 0.011(7) -0.015(8) -0.031(8)
C12 0.0229(6) 0.0206(6) 0.0199(6) 0.0039(5) -0.0060(5) -0.0108(5)
C13 0.0130(5) 0.0156(5) 0.0164(5) 0.0005(4) -0.0047(4) -0.0040(4)
C14 0.0243(7) 0.0207(6) 0.0182(6) 0.0015(5) -0.0088(5) -0.0062(5)
C15 0.0269(7) 0.0262(7) 0.0222(7) -0.0040(5) -0.0102(6) -0.0079(6)
C16 0.0216(6) 0.0225(7) 0.0269(7) -0.0055(5) -0.0044(5) -0.0099(5)
C17 0.0311(7) 0.0188(6) 0.0233(7) 0.0019(5) -0.0057(6) -0.0115(6)
O1A 0.052(6) 0.016(4) 0.032(4) 0.011(3) -0.023(4) -0.017(4)
C18 0.0282(7) 0.0187(6) 0.0175(6) 0.0021(5) -0.0078(5) -0.0094(5)
C19 0.0173(6) 0.0136(5) 0.0158(5) 0.0015(4) -0.0048(5) -0.0065(5)
C20 0.0189(6) 0.0202(6) 0.0178(6) 0.0025(5) -0.0068(5) -0.0083(5)
C21 0.0275(7) 0.0250(7) 0.0181(6) 0.0035(5) -0.0084(5) -0.0144(6)
C22 0.0280(7) 0.0220(6) 0.0182(6) -0.0022(5) -0.0014(5) -0.0139(6)
C23 0.0207(6) 0.0171(6) 0.0247(7) -0.0025(5) -0.0014(5) -0.0070(5)
C24 0.0184(6) 0.0142(5) 0.0217(6) 0.0009(5) -0.0059(5) -0.0054(5)

loop_
_atom_type_symbol
_atom_type_description
_atom_type_scat_dispersion_real
_atom_type_scat_dispersion_imag
_atom_type_scat_source
C C 0.0033 0.0016 'International Tables Vol C Tables 4.2.6.8 and 6.1.1.4'
H H 0.0000 0.0000 'International Tables Vol C Tables 4.2.6.8 and 6.1.1.4'
O O 0.0106 0.0060 'International Tables Vol C Tables 4.2.6.8 and 6.1.1.4'
S S 0.1246 0.1234 'International Tables Vol C Tables 4.2.6.8 and 6.1.1.4'

loop_
_geom_angle_atom_site_label_1
_geom_angle_atom_site_label_2
_geom_angle_atom_site_label_3
_geom_angle
_geom_angle_site_symmetry_1
O26 S1 C27 106.99(9) .
O26 S1 C28 106.00(12) .
C27 S1 C28 98.46(14) .
S1 C28 H28A 109.5 .
S1 C28 H28B 109.5 .
H28A C28 H28B 109.5 .
S1 C28 H28C 109.4 .
H28A C28 H28C 109.5 .
H28B C28 H28C 109.5 .
S1 C27 H27A 109.5 .
S1 C27 H27B 109.5 .
H27A C27 H27B 109.5 .
S1 C27 H27C 109.5 .
H27A C27 H27C 109.5 .
H27B C27 H27C 109.5 .
O26A S1A C28A 108.8(13) .
O26A S1A C27A 108.2(11) .
C28A S1A C27A 98.4(12) .
S1A C27A H27D 109.6 .
S1A C27A H27E 109.4 .
H27D C27A H27E 109.5 .
S1A C27A H27F 109.4 .
H27D C27A H27F 109.5 .
H27E C27A H27F 109.5 .
S1A C28A H28D 109.1 .
S1A C28A H28E 109.2 .
H28D C28A H28E 109.5 .
H28D C28A H28F 109.5 .
H28E C28A H28F 109.5 .
C23 O1 H1O 109.5 .
C3 C1 C2 120.48(12) 2_585
C3 C1 H1 119.8 2_585
C2 C1 H1 119.8 .
C1 C2 C3 119.08(12) .
C1 C2 C4 120.33(12) .
C3 C2 C4 120.59(12) .
C1 C3 C2 120.45(12) 2_585
C1 C3 H3 119.8 2_585
C2 C3 H3 119.8 .
C5 C4 C2 178.96(15) .
C4 C5 C6 178.88(15) .
C5 C6 C19 109.34(10) .
C5 C6 C7 106.75(11) .
C19 C6 C7 109.10(10) .
C5 C6 C13 109.35(11) .
C19 C6 C13 110.00(10) .
C7 C6 C13 112.21(10) .
C8 C7 C12 118.83(13) .
C8 C7 C6 123.07(12) .
C12 C7 C6 118.09(12) .
C7 C8 C9 120.25(14) .
C7 C8 H8 119.9 .
C9 C8 H8 119.9 .
C10 C9 C8 120.43(15) .
C10 C9 H9 119.8 .
C8 C9 H9 119.8 .
C9 C10 C11 119.74(14) .
C9 C10 H10 120.1 .
C11 C10 H10 120.1 .
O1B C11 C10 104.5(9) .
O1B C11 C12 135.7(9) .
C10 C11 C12 119.82(15) .
C10 C11 H11 120.1 .
C12 C11 H11 120.1 .
C11 O1B H1B 109.5 .
C11 C12 C7 120.89(14) .
C11 C12 H12 119.6 .
C7 C12 H12 119.6 .
C18 C13 C14 118.10(13) .
C18 C13 C6 120.82(12) .
C14 C13 C6 121.08(12) .
C13 C14 C15 120.67(13) .
C13 C14 H14 119.7 .
C15 C14 H14 119.7 .
C16 C15 C14 120.71(14) .
C16 C15 H15 119.6 .
C14 C15 H15 119.6 .
C17 C16 C15 119.17(14) .
C17 C16 H16 120.4 .
C15 C16 H16 120.4 .
O1A C17 C16 117.6(4) .
O1A C17 C18 121.4(4) .
C16 C17 C18 120.14(14) .
C16 C17 H17 119.9 .
C18 C17 H17 119.9 .
C17 O1A H1A 109.5 .
C13 C18 C17 121.18(13) .
C13 C18 H18 119.4 .
C17 C18 H18 119.4 .
C24 C19 C20 118.73(12) .
C24 C19 C6 120.87(12) .
C20 C19 C6 120.38(11) .
C21 C20 C19 120.56(13) .
C21 C20 H20 119.7 .
C19 C20 H20 119.7 .
C20 C21 C22 120.41(13) .
C20 C21 H21 119.8 .
C22 C21 H21 119.8 .
C23 C22 C21 119.32(13) .
C23 C22 H22 120.3 .
C21 C22 H22 120.3 .
O1 C23 C22 122.3(2) .
O1 C23 C24 117.0(2) .
C22 C23 C24 120.50(13) .
C22 C23 H23 119.8 .
C24 C23 H23 119.8 .
C19 C24 C23 120.46(13) .
C19 C24 H24 119.8 .
C23 C24 H24 119.8 .

loop_
_geom_bond_atom_site_label_1
_geom_bond_atom_site_label_2
_geom_bond_distance
_geom_bond_site_symmetry_2
S1 O26 1.5006(16) .
S1 C27 1.770(2) .
S1 C28 1.777(3) .
C28 H28A 0.9800 .
C28 H28B 0.9800 .
C28 H28C 0.9800 .
C27 H27A 0.9800 .
C27 H27B 0.9800 .
C27 H27C 0.9800 .
S1A O26A 1.465(15) .
S1A C28A 1.767(16) .
S1A C27A 1.794(15) .
C27A H27D 0.9800 .
C27A H27E 0.9800 .
C27A H27F 0.9800 .
C28A H28D 0.9800 .
C28A H28E 0.9800 .
C28A H28F 0.9800 .
O1 C23 1.364(4) .
O1 H1O 0.8400 .
C1 C3 1.3854(18) 2_585
C1 C2 1.4024(19) .
C1 H1 0.9500 .
C2 C3 1.4035(19) .
C2 C4 1.4402(18) .
C3 C1 1.3854(18) 2_585
C3 H3 0.9500 .
C4 C5 1.197(2) .
C5 C6 1.4815(18) .
C6 C19 1.5483(18) .
C6 C7 1.5494(18) .
C6 C13 1.5504(18) .
C7 C8 1.3864(19) .
C7 C12 1.3987(19) .
C8 C9 1.400(2) .
C8 H8 0.9500 .
C9 C10 1.384(3) .
C9 H9 0.9500 .
C10 C11 1.388(2) .
C10 H10 0.9500 .
C11 O1B 1.253(14) .
C11 C12 1.391(2) .
C11 H11 0.9500 .
O1B H1B 0.8400 .
C12 H12 0.9500 .
C13 C18 1.3934(19) .
C13 C14 1.3940(19) .
C14 C15 1.394(2) .
C14 H14 0.9500 .
C15 C16 1.386(2) .
C15 H15 0.9500 .
C16 C17 1.386(2) .
C16 H16 0.9500 .
C17 O1A 1.321(8) .
C17 C18 1.396(2) .
C17 H17 0.9500 .
O1A H1A 0.8400 .
C18 H18 0.9500 .
C19 C24 1.3941(18) .
C19 C20 1.4003(18) .
C20 C21 1.3911(19) .
C20 H20 0.9500 .
C21 C22 1.392(2) .
C21 H21 0.9500 .
C22 C23 1.387(2) .
C22 H22 0.9500 .
C23 C24 1.397(2) .
C23 H23 0.9500 .
C24 H24 0.9500 .

loop_
_geom_torsion_atom_site_label_1
_geom_torsion_atom_site_label_2
_geom_torsion_atom_site_label_3
_geom_torsion_atom_site_label_4
_geom_torsion
_geom_torsion_site_symmetry_1
_geom_torsion_site_symmetry_4
C3 C1 C2 C3 0.2(2) 2_585 .
C3 C1 C2 C4 -179.14(13) 2_585 .
C1 C2 C3 C1 -0.2(2) . 2_585
C4 C2 C3 C1 179.13(13) . 2_585
C5 C6 C7 C8 -122.71(14) . .
C19 C6 C7 C8 119.24(14) . .
C13 C6 C7 C8 -2.93(18) . .
C5 C6 C7 C12 57.90(15) . .
C19 C6 C7 C12 -60.15(15) . .
C13 C6 C7 C12 177.68(11) . .
C12 C7 C8 C9 -0.7(2) . .
C6 C7 C8 C9 179.91(13) . .
C7 C8 C9 C10 1.0(2) . .
C8 C9 C10 C11 -0.1(2) . .
C9 C10 C11 O1B 177.8(8) . .
C9 C10 C11 C12 -1.1(2) . .
O1B C11 C12 C7 -177.1(12) . .
C10 C11 C12 C7 1.4(2) . .
C8 C7 C12 C11 -0.5(2) . .
C6 C7 C12 C11 178.96(12) . .
C5 C6 C13 C18 -156.25(13) . .
C19 C6 C13 C18 -36.16(16) . .
C7 C6 C13 C18 85.49(15) . .
C5 C6 C13 C14 24.47(17) . .
C19 C6 C13 C14 144.57(13) . .
C7 C6 C13 C14 -93.78(14) . .
C18 C13 C14 C15 1.4(2) . .
C6 C13 C14 C15 -179.27(13) . .
C13 C14 C15 C16 -0.9(2) . .
C14 C15 C16 C17 -0.7(2) . .
C15 C16 C17 O1A -167.7(5) . .
C15 C16 C17 C18 1.8(2) . .
C14 C13 C18 C17 -0.4(2) . .
C6 C13 C18 C17 -179.69(13) . .
O1A C17 C18 C13 167.9(6) . .
C16 C17 C18 C13 -1.2(2) . .
C5 C6 C19 C24 26.71(17) . .
C7 C6 C19 C24 143.12(12) . .
C13 C6 C19 C24 -93.39(14) . .
C5 C6 C19 C20 -155.13(12) . .
C7 C6 C19 C20 -38.71(16) . .
C13 C6 C19 C20 84.78(15) . .
C24 C19 C20 C21 1.4(2) . .
C6 C19 C20 C21 -176.83(12) . .
C19 C20 C21 C22 -1.5(2) . .
C20 C21 C22 C23 0.2(2) . .
C21 C22 C23 O1 -174.1(3) . .
C21 C22 C23 C24 1.1(2) . .
C20 C19 C24 C23 0.0(2) . .
C6 C19 C24 C23 178.18(12) . .
O1 C23 C24 C19 174.3(2) . .
C22 C23 C24 C19 -1.2(2) . .
